data_7701596
loop_
_publ_author_name
'Jing, Chuyang'
'Wang, Liang'
'Mahmood, Qaiser'
'Zhao, Mengmeng'
'Zhu, Guangqian'
'Zhang, Xianhui'
'Wang, Xiaowu'
'Wang, Qinggang'

_publ_section_title
;
 Synthesis and characterization of aminopyridine iron(ii) chloride
 catalysts for isoprene polymerization: sterically controlled monomer
 enchainment.
;
_journal_issue 22
_journal_name_full 'Dalton transactions (Cambridge, England : 2003)'
_journal_page_first 7862
_journal_page_last 7874
_journal_paper_doi 10.1039/c9dt00452a
_journal_volume 48
_journal_year 2019
_chemical_formula_sum 'C20 H20 Cl2 Fe N2'
_chemical_formula_weight 415.13
_space_group_crystal_system triclinic
_space_group_IT_number 2
_space_group_name_Hall '-P 1'
_space_group_name_H-M_alt 'P -1'
_atom_sites_solution_hydrogens geom
_audit_creation_method SHELXL-2018/3
_audit_update_record
;
2019-04-01 deposited with the CCDC.	2019-04-26 downloaded from the CCDC.
;
_cell_angle_alpha 89.495(3)
_cell_angle_beta 66.7300(10)
_cell_angle_gamma 79.902(2)
_cell_formula_units_Z 2
_cell_length_a 8.9981(8)
_cell_length_b 10.7524(9)
_cell_length_c 11.3021(11)
_cell_measurement_reflns_used 1277
_cell_measurement_temperature 298(2)
_cell_measurement_theta_max 22.376
_cell_measurement_theta_min 3.757
_cell_volume 986.77(15)
_computing_cell_refinement 'Bruker SMART'
_computing_data_collection 'Bruker SMART'
_computing_data_reduction 'Bruker SHELXTL'
_computing_molecular_graphics 'Bruker SHELXTL'
_computing_publication_material 'Bruker SHELXTL'
_computing_structure_refinement 'SHELXL-2018/3 (Sheldrick, 2018)'
_computing_structure_solution 'SHELXS-97 (Sheldrick, 1990)'
_diffrn_ambient_temperature 298(2)
_diffrn_measured_fraction_theta_full 0.984
_diffrn_measured_fraction_theta_max 0.984
_diffrn_measurement_device_type 'CCD area detector'
_diffrn_measurement_method 'phi and omega scans'
_diffrn_radiation_type MoK\a
_diffrn_radiation_wavelength 0.71073
_diffrn_reflns_av_R_equivalents 0.0478
_diffrn_reflns_av_unetI/netI 0.0747
_diffrn_reflns_Laue_measured_fraction_full 0.984
_diffrn_reflns_Laue_measured_fraction_max 0.984
_diffrn_reflns_limit_h_max 10
_diffrn_reflns_limit_h_min -7
_diffrn_reflns_limit_k_max 12
_diffrn_reflns_limit_k_min -11
_diffrn_reflns_limit_l_max 13
_diffrn_reflns_limit_l_min -10
_diffrn_reflns_number 5011
_diffrn_reflns_point_group_measured_fraction_full 0.984
_diffrn_reflns_point_group_measured_fraction_max 0.984
_diffrn_reflns_theta_full 25.020
_diffrn_reflns_theta_max 25.020
_diffrn_reflns_theta_min 2.493
_exptl_absorpt_coefficient_mu 1.039
_exptl_absorpt_correction_T_max 0.9032
_exptl_absorpt_correction_T_min 0.8036
_exptl_absorpt_correction_type multi-scan
_exptl_absorpt_process_details sadabs
_exptl_crystal_colour colourless
_exptl_crystal_density_diffrn 1.397
_exptl_crystal_description block
_exptl_crystal_F_000 428
_exptl_crystal_size_max 0.220
_exptl_crystal_size_mid 0.150
_exptl_crystal_size_min 0.100
_refine_diff_density_max 0.493
_refine_diff_density_min -0.564
_refine_diff_density_rms 0.069
_refine_ls_extinction_method none
_refine_ls_goodness_of_fit_ref 1.011
_refine_ls_hydrogen_treatment constr
_refine_ls_matrix_type full
_refine_ls_number_parameters 227
_refine_ls_number_reflns 3435
_refine_ls_number_restraints 12
_refine_ls_restrained_S_all 1.030
_refine_ls_R_factor_all 0.0804
_refine_ls_R_factor_gt 0.0539
_refine_ls_shift/su_max 0.001
_refine_ls_shift/su_mean 0.000
_refine_ls_structure_factor_coef Fsqd
_refine_ls_weighting_details 'w=1/[\s^2^(Fo^2^)+(0.0469P)^2^] where P=(Fo^2^+2Fc^2^)/3'
_refine_ls_weighting_scheme calc
_refine_ls_wR_factor_gt 0.1171
_refine_ls_wR_factor_ref 0.1264
_reflns_Friedel_coverage 0.000
_reflns_number_gt 2225
_reflns_number_total 3435
_reflns_threshold_expression 'I > 2\s(I)'
_cod_data_source_file c9dt00452a2.cif
_cod_data_source_block 1884670
_cod_database_code 7701596
_shelx_shelxl_version_number 2018/3
_shelx_space_group_comment
;
The symmetry employed for this shelxl refinement is uniquely defined
by the following loop, which should always be used as a source of
symmetry information in preference to the above space-group names.
They are only intended as comments.
;
_shelx_estimated_absorpt_t_min 0.804
_shelx_estimated_absorpt_t_max 0.903

loop_
_space_group_symop_operation_xyz
'x, y, z'
'-x, -y, -z'

loop_
_atom_site_label
_atom_site_type_symbol
_atom_site_fract_x
_atom_site_fract_y
_atom_site_fract_z
_atom_site_U_iso_or_equiv
_atom_site_adp_type
_atom_site_occupancy
_atom_site_site_symmetry_order
_atom_site_calc_flag
_atom_site_refinement_flags_posn
_atom_site_refinement_flags_adp
Cl1 Cl -0.33783(13) 0.42261(10) 1.13774(13) 0.0729(4) Uani 1 1 d . .
Cl2 Cl -0.25986(14) 0.05219(10) 1.14768(13) 0.0742(4) Uani 1 1 d . .
Fe1 Fe -0.17107(7) 0.23550(5) 1.09736(6) 0.0506(2) Uani 1 1 d . .
N1 N 0.0203(4) 0.2515(3) 1.1566(3) 0.0489(8) Uani 1 1 d . .
N2 N 0.0230(4) 0.2409(3) 0.9130(3) 0.0465(8) Uani 1 1 d . .
H2 H 0.076155 0.152857 0.882456 0.056 Uiso 1 1 calc R U
C1 C 0.1462(5) 0.3024(4) 0.9332(4) 0.0621(12) Uani 1 1 d . .
H1A H 0.121282 0.392447 0.923354 0.075 Uiso 1 1 calc R U
H1B H 0.253961 0.268976 0.866675 0.075 Uiso 1 1 calc R U
C2 C 0.1528(5) 0.2843(4) 1.0611(4) 0.0475(10) Uani 1 1 d . .
C3 C 0.2834(5) 0.3087(4) 1.0852(4) 0.0631(12) Uani 1 1 d . .
H3 H 0.374075 0.330511 1.018709 0.076 Uiso 1 1 calc R U
C4 C 0.2800(6) 0.3008(5) 1.2061(5) 0.0736(14) Uani 1 1 d . .
H4 H 0.367725 0.317450 1.223369 0.088 Uiso 1 1 calc R U
C5 C 0.1460(6) 0.2683(5) 1.3020(5) 0.0722(13) Uani 1 1 d . .
H5 H 0.141106 0.263372 1.385576 0.087 Uiso 1 1 calc R U
C6 C 0.0179(5) 0.2427(4) 1.2745(4) 0.0572(11) Uani 1 1 d . .
C7 C -0.1286(6) 0.2040(5) 1.3793(5) 0.0878(16) Uani 1 1 d . .
H7A H -0.227812 0.256046 1.381158 0.132 Uiso 1 1 calc R U
H7B H -0.121553 0.214249 1.461113 0.132 Uiso 1 1 calc R U
H7C H -0.129791 0.116868 1.362481 0.132 Uiso 1 1 calc R U
C8 C -0.0226(5) 0.2982(4) 0.8103(4) 0.0499(10) Uani 1 1 d . .
H8 H -0.070142 0.387427 0.838750 0.060 Uiso 1 1 calc R U
C9 C -0.1539(5) 0.2411(4) 0.7908(4) 0.0469(10) Uani 1 1 d . .
C10 C -0.1719(6) 0.1183(4) 0.8122(5) 0.0744(14) Uani 1 1 d . .
H10 H -0.101991 0.065499 0.841631 0.089 Uiso 1 1 calc R U
C11 C -0.2941(7) 0.0718(5) 0.7903(6) 0.0929(18) Uani 1 1 d . .
H11 H -0.306618 -0.011447 0.806823 0.111 Uiso 1 1 calc R U
C12 C -0.3947(6) 0.1458(6) 0.7453(5) 0.0811(16) Uani 1 1 d . .
H12 H -0.473408 0.112649 0.728022 0.097 Uiso 1 1 calc R U
C13 C -0.3813(6) 0.2683(5) 0.7253(5) 0.0743(14) Uani 1 1 d . .
H13 H -0.451689 0.319949 0.695532 0.089 Uiso 1 1 calc R U
C14 C -0.2621(5) 0.3165(4) 0.7494(4) 0.0625(12) Uani 1 1 d . .
H14 H -0.255012 0.401256 0.737358 0.075 Uiso 1 1 calc R U
C15 C 0.1279(5) 0.2961(4) 0.6840(4) 0.0526(11) Uani 1 1 d . .
C16 C 0.2243(6) 0.1846(5) 0.6182(5) 0.0776(14) Uani 1 1 d . .
H16 H 0.195639 0.107929 0.648828 0.093 Uiso 1 1 calc R U
C17 C 0.3647(7) 0.1851(7) 0.5059(5) 0.0989(19) Uani 1 1 d . .
H17 H 0.429191 0.109282 0.461429 0.119 Uiso 1 1 calc R U
C18 C 0.4062(7) 0.2965(8) 0.4622(6) 0.100(2) Uani 1 1 d . U
H18 H 0.501166 0.296458 0.388192 0.120 Uiso 1 1 calc R U
C19 C 0.3140(7) 0.4075(7) 0.5228(6) 0.1007(19) Uani 1 1 d . U
H19 H 0.341783 0.483436 0.489284 0.121 Uiso 1 1 calc R U
C20 C 0.1747(6) 0.4072(5) 0.6377(5) 0.0795(15) Uani 1 1 d . .
H20 H 0.113525 0.483520 0.682941 0.095 Uiso 1 1 calc R U

loop_
_atom_site_aniso_label
_atom_site_aniso_U_11
_atom_site_aniso_U_22
_atom_site_aniso_U_33
_atom_site_aniso_U_23
_atom_site_aniso_U_13
_atom_site_aniso_U_12
Cl1 0.0549(7) 0.0562(7) 0.0954(10) 0.0074(6) -0.0173(6) -0.0103(5)
Cl2 0.0669(8) 0.0584(7) 0.0997(10) 0.0216(6) -0.0303(7) -0.0262(6)
Fe1 0.0416(4) 0.0538(4) 0.0567(4) 0.0090(3) -0.0170(3) -0.0166(3)
N1 0.0397(19) 0.057(2) 0.048(2) 0.0025(16) -0.0143(15) -0.0125(15)
N2 0.0452(19) 0.0506(19) 0.047(2) 0.0047(15) -0.0185(15) -0.0159(15)
C1 0.054(3) 0.082(3) 0.059(3) 0.012(2) -0.022(2) -0.034(2)
C2 0.043(2) 0.055(2) 0.044(3) 0.0029(19) -0.0152(18) -0.0143(19)
C3 0.051(3) 0.086(3) 0.061(3) 0.014(2) -0.024(2) -0.031(2)
C4 0.061(3) 0.103(4) 0.076(4) 0.016(3) -0.039(3) -0.035(3)
C5 0.070(3) 0.096(4) 0.062(3) 0.008(3) -0.035(3) -0.023(3)
C6 0.050(3) 0.068(3) 0.049(3) 0.002(2) -0.015(2) -0.012(2)
C7 0.079(3) 0.140(5) 0.046(3) 0.018(3) -0.018(2) -0.042(3)
C8 0.055(3) 0.050(2) 0.051(3) 0.0077(19) -0.023(2) -0.0170(19)
C9 0.041(2) 0.051(2) 0.050(3) 0.0013(19) -0.0197(19) -0.0104(19)
C10 0.066(3) 0.056(3) 0.118(4) 0.008(3) -0.052(3) -0.016(2)
C11 0.083(4) 0.063(3) 0.151(6) -0.004(3) -0.063(4) -0.022(3)
C12 0.063(3) 0.092(4) 0.095(4) -0.013(3) -0.034(3) -0.025(3)
C13 0.052(3) 0.101(4) 0.071(4) -0.004(3) -0.028(2) -0.007(3)
C14 0.059(3) 0.063(3) 0.067(3) 0.009(2) -0.025(2) -0.015(2)
C15 0.051(3) 0.071(3) 0.045(3) 0.013(2) -0.025(2) -0.022(2)
C16 0.079(4) 0.092(4) 0.051(3) 0.016(3) -0.021(3) -0.001(3)
C17 0.070(4) 0.148(6) 0.061(4) 0.008(4) -0.024(3) 0.019(4)
C18 0.070(4) 0.171(6) 0.073(4) 0.030(4) -0.039(3) -0.033(4)
C19 0.097(4) 0.146(5) 0.086(4) 0.040(4) -0.041(3) -0.080(4)
C20 0.087(4) 0.096(4) 0.064(4) 0.015(3) -0.027(3) -0.048(3)

loop_
_atom_type_symbol
_atom_type_description
_atom_type_scat_dispersion_real
_atom_type_scat_dispersion_imag
_atom_type_scat_source
C C 0.0033 0.0016 'International Tables Vol C Tables 4.2.6.8 and 6.1.1.4'
H H 0.0000 0.0000 'International Tables Vol C Tables 4.2.6.8 and 6.1.1.4'
N N 0.0061 0.0033 'International Tables Vol C Tables 4.2.6.8 and 6.1.1.4'
Cl Cl 0.1484 0.1585 'International Tables Vol C Tables 4.2.6.8 and 6.1.1.4'
Fe Fe 0.3463 0.8444 'International Tables Vol C Tables 4.2.6.8 and 6.1.1.4'

loop_
_geom_angle_atom_site_label_1
_geom_angle_atom_site_label_2
_geom_angle_atom_site_label_3
_geom_angle
N1 Fe1 N2 80.63(12)
N1 Fe1 Cl1 107.96(9)
N2 Fe1 Cl1 106.45(9)
N1 Fe1 Cl2 112.19(10)
N2 Fe1 Cl2 117.66(9)
Cl1 Fe1 Cl2 123.57(5)
C6 N1 C2 119.2(3)
C6 N1 Fe1 127.6(3)
C2 N1 Fe1 112.9(3)
C8 N2 C1 111.3(3)
C8 N2 Fe1 117.4(2)
C1 N2 Fe1 107.5(2)
C8 N2 H2 106.7
C1 N2 H2 106.7
Fe1 N2 H2 106.7
N2 C1 C2 113.8(3)
N2 C1 H1A 108.8
C2 C1 H1A 108.8
N2 C1 H1B 108.8
C2 C1 H1B 108.8
H1A C1 H1B 107.7
N1 C2 C3 120.8(4)
N1 C2 C1 117.8(3)
C3 C2 C1 121.3(4)
C4 C3 C2 119.9(4)
C4 C3 H3 120.1
C2 C3 H3 120.1
C3 C4 C5 119.0(4)
C3 C4 H4 120.5
C5 C4 H4 120.5
C4 C5 C6 119.8(5)
C4 C5 H5 120.1
C6 C5 H5 120.1
N1 C6 C5 121.3(4)
N1 C6 C7 118.7(4)
C5 C6 C7 120.0(5)
C6 C7 H7A 109.5
C6 C7 H7B 109.5
H7A C7 H7B 109.5
C6 C7 H7C 109.5
H7A C7 H7C 109.5
H7B C7 H7C 109.5
N2 C8 C9 112.8(3)
N2 C8 C15 111.8(3)
C9 C8 C15 111.8(3)
N2 C8 H8 106.7
C9 C8 H8 106.7
C15 C8 H8 106.7
C10 C9 C14 117.9(4)
C10 C9 C8 123.6(4)
C14 C9 C8 118.6(4)
C9 C10 C11 120.3(5)
C9 C10 H10 119.8
C11 C10 H10 119.8
C12 C11 C10 120.9(5)
C12 C11 H11 119.6
C10 C11 H11 119.6
C11 C12 C13 119.9(5)
C11 C12 H12 120.0
C13 C12 H12 120.0
C12 C13 C14 119.7(5)
C12 C13 H13 120.1
C14 C13 H13 120.1
C9 C14 C13 121.2(4)
C9 C14 H14 119.4
C13 C14 H14 119.4
C20 C15 C16 118.3(4)
C20 C15 C8 119.8(4)
C16 C15 C8 121.7(4)
C15 C16 C17 120.7(5)
C15 C16 H16 119.7
C17 C16 H16 119.7
C18 C17 C16 119.4(6)
C18 C17 H17 120.3
C16 C17 H17 120.3
C19 C18 C17 121.7(6)
C19 C18 H18 119.2
C17 C18 H18 119.2
C18 C19 C20 119.0(6)
C18 C19 H19 120.5
C20 C19 H19 120.5
C15 C20 C19 120.8(5)
C15 C20 H20 119.6
C19 C20 H20 119.6

loop_
_geom_bond_atom_site_label_1
_geom_bond_atom_site_label_2
_geom_bond_distance
Cl1 Fe1 2.2190(12)
Cl2 Fe1 2.2406(11)
Fe1 N1 2.112(3)
Fe1 N2 2.134(3)
N1 C6 1.327(5)
N1 C2 1.354(5)
N2 C8 1.473(5)
N2 C1 1.476(4)
N2 H2 0.9800
C1 C2 1.481(5)
C1 H1A 0.9700
C1 H1B 0.9700
C2 C3 1.373(5)
C3 C4 1.357(6)
C3 H3 0.9300
C4 C5 1.364(6)
C4 H4 0.9300
C5 C6 1.376(6)
C5 H5 0.9300
C6 C7 1.505(6)
C7 H7A 0.9600
C7 H7B 0.9600
C7 H7C 0.9600
C8 C9 1.511(5)
C8 C15 1.528(5)
C8 H8 0.9800
C9 C10 1.366(5)
C9 C14 1.379(6)
C10 C11 1.390(6)
C10 H10 0.9300
C11 C12 1.347(7)
C11 H11 0.9300
C12 C13 1.353(7)
C12 H12 0.9300
C13 C14 1.385(6)
C13 H13 0.9300
C14 H14 0.9300
C15 C20 1.367(6)
C15 C16 1.372(6)
C16 C17 1.394(7)
C16 H16 0.9300
C17 C18 1.349(8)
C17 H17 0.9300
C18 C19 1.341(8)
C18 H18 0.9300
C19 C20 1.404(7)
C19 H19 0.9300
C20 H20 0.9300

loop_
_geom_torsion_atom_site_label_1
_geom_torsion_atom_site_label_2
_geom_torsion_atom_site_label_3
_geom_torsion_atom_site_label_4
_geom_torsion
C8 N2 C1 C2 158.9(3)
Fe1 N2 C1 C2 29.0(4)
C6 N1 C2 C3 -0.1(6)
Fe1 N1 C2 C3 174.8(3)
C6 N1 C2 C1 -175.6(4)
Fe1 N1 C2 C1 -0.6(4)
N2 C1 C2 N1 -20.0(5)
N2 C1 C2 C3 164.6(4)
N1 C2 C3 C4 -0.5(7)
C1 C2 C3 C4 174.8(4)
C2 C3 C4 C5 0.2(7)
C3 C4 C5 C6 0.7(8)
C2 N1 C6 C5 1.1(6)
Fe1 N1 C6 C5 -173.1(3)
C2 N1 C6 C7 -179.0(4)
Fe1 N1 C6 C7 6.9(6)
C4 C5 C6 N1 -1.3(7)
C4 C5 C6 C7 178.7(5)
C1 N2 C8 C9 -177.6(3)
Fe1 N2 C8 C9 -53.2(4)
C1 N2 C8 C15 55.4(4)
Fe1 N2 C8 C15 179.8(2)
N2 C8 C9 C10 -30.6(6)
C15 C8 C9 C10 96.5(5)
N2 C8 C9 C14 149.3(4)
C15 C8 C9 C14 -83.7(5)
C14 C9 C10 C11 1.1(7)
C8 C9 C10 C11 -179.0(4)
C9 C10 C11 C12 1.3(9)
C10 C11 C12 C13 -2.4(9)
C11 C12 C13 C14 1.0(8)
C10 C9 C14 C13 -2.5(7)
C8 C9 C14 C13 177.7(4)
C12 C13 C14 C9 1.5(7)
N2 C8 C15 C20 -113.0(4)
C9 C8 C15 C20 119.5(4)
N2 C8 C15 C16 63.4(5)
C9 C8 C15 C16 -64.2(5)
C20 C15 C16 C17 -1.1(7)
C8 C15 C16 C17 -177.4(4)
C15 C16 C17 C18 0.4(9)
C16 C17 C18 C19 -1.3(9)
C17 C18 C19 C20 2.8(10)
C16 C15 C20 C19 2.6(7)
C8 C15 C20 C19 179.1(5)
C18 C19 C20 C15 -3.5(9)
